data_2021255
loop_
_publ_author_name
'Miyazawa, Satoru'
'Hosono, Reina'
'Osuga, Ryota'
'Kondo, Junko Nomura'
'Uchida, Sayaka'

_publ_section_title
;
 Effect of the ammonium ion on proton conduction in porous ionic crystals
 based on Keggin-type silicododecatungstate
;
_journal_coeditor_code JR3010
_journal_issue 11
_journal_name_full 'Acta Crystallographica Section C'
_journal_page_first
;
;
_journal_paper_doi 10.1107/S2053229618008227
_journal_volume 74
_journal_year 2018
_chemical_formula_iupac '(N H4)2 [Cr3 (C H O2)6 O (C7 H9 N)3]2 [Si W12 O40], 8H2 O'
_chemical_formula_moiety '2(H4 N1 +), C54 H56 Cr6 N6 O21 2+, Si W12 O40 4-, 8(H2 O)'
_chemical_formula_sum 'C54 H80 Cr6 N8 O69 Si W12'
_chemical_formula_weight 4491.50
_chemical_name_systematic
;
Diammonium tris(4-ethylpyridine)hexaformatooxidotrichromium
\a-silicododecatungstate
;
_space_group_crystal_system monoclinic
_space_group_IT_number 15
_space_group_name_Hall '-C 2yc'
_space_group_name_H-M_alt 'C 1 2/c 1'
_symmetry_space_group_name_Hall '-C 2yc'
_symmetry_space_group_name_H-M 'C 1 2/c 1'
_atom_sites_solution_primary direct
_atom_sites_solution_secondary difmap
_audit_creation_method 'by CrystalStructure 4.2'
_cell_angle_alpha 90.0000
_cell_angle_beta 110.885(6)
_cell_angle_gamma 90.0000
_cell_formula_units_Z 4
_cell_length_a 32.303(4)
_cell_length_b 25.546(3)
_cell_length_c 13.561(2)
_cell_measurement_reflns_used 15010
_cell_measurement_temperature 93
_cell_measurement_theta_max 25.36
_cell_measurement_theta_min 1.04
_cell_volume 10455(2)
_computing_cell_refinement
;
CrystalClear (Rigaku, 2007)
;
_computing_data_collection
;
CrystalClear (Rigaku, 2007)
;
_computing_data_reduction
;
CrystalClear (Rigaku, 2007)
;
_computing_molecular_graphics
;
CrystalStructure (Rigaku, 2015)
;
_computing_publication_material
;
CrystalStructure (Rigaku, 2015)
;
_computing_structure_refinement
;
SHELXL2014 (Sheldrick, 2015)
;
_computing_structure_solution
;
SHELXL97 (Sheldrick, 2008)
;
_diffrn_ambient_temperature 93
_diffrn_detector_area_resol_mean 7.314
_diffrn_measured_fraction_theta_full 0.992
_diffrn_measured_fraction_theta_max 0.988
_diffrn_measurement_device_type 'Rigaku Saturn70'
_diffrn_measurement_method \w
_diffrn_radiation_type 'Mo K\a'
_diffrn_radiation_wavelength 0.71075
_diffrn_reflns_av_R_equivalents 0.0562
_diffrn_reflns_limit_h_max 38
_diffrn_reflns_limit_h_min -38
_diffrn_reflns_limit_k_max 28
_diffrn_reflns_limit_k_min -30
_diffrn_reflns_limit_l_max 16
_diffrn_reflns_limit_l_min -14
_diffrn_reflns_number 35536
_diffrn_reflns_theta_full 25.242
_diffrn_reflns_theta_max 25.344
_diffrn_reflns_theta_min 1.044
_exptl_absorpt_coefficient_mu 13.867
_exptl_absorpt_correction_T_max 0.062
_exptl_absorpt_correction_T_min 0.009
_exptl_absorpt_correction_type multi-scan
_exptl_absorpt_process_details
;
(<i>REQAB</i>; Rigaku, 1998)
;
_exptl_crystal_colour brown
_exptl_crystal_density_diffrn 2.853
_exptl_crystal_density_method 'not measured'
_exptl_crystal_description block
_exptl_crystal_F_000 8232.00
_exptl_crystal_size_max 0.200
_exptl_crystal_size_mid 0.200
_exptl_crystal_size_min 0.200
_refine_diff_density_max 3.11
_refine_diff_density_min -3.90
_refine_ls_goodness_of_fit_ref 1.111
_refine_ls_hydrogen_treatment undef
_refine_ls_number_parameters 662
_refine_ls_number_reflns 9475
_refine_ls_number_restraints 0
_refine_ls_R_factor_all 0.0686
_refine_ls_R_factor_gt 0.0577
_refine_ls_shift/su_max 0.000
_refine_ls_structure_factor_coef Fsqd
_refine_ls_weighting_details 'w = 1/[\s^2^(Fo^2^)+(0.0924P)^2^+183.1520P] where P=(Fo^2^+2Fc^2^)/3'
_refine_ls_weighting_scheme calc
_refine_ls_wR_factor_gt 0.1558
_refine_ls_wR_factor_ref 0.1750
_reflns_number_gt 7855
_reflns_number_total 9475
_reflns_threshold_expression F^2^>2.0\s(F^2^)
_cod_data_source_file jr3010sup1.cif
_cod_data_source_block I
_cod_original_cell_volume 10456(2)
_cod_database_code 2021255

loop_
_space_group_symop_operation_xyz
'x, y, z'
'-x, y, -z+1/2'
'x+1/2, y+1/2, z'
'-x+1/2, y+1/2, -z+1/2'
'-x, -y, -z'
'x, -y, z-1/2'
'-x+1/2, -y+1/2, -z'
'x+1/2, -y+1/2, z-1/2'

loop_
_atom_site_type_symbol
_atom_site_label
_atom_site_fract_x
_atom_site_fract_y
_atom_site_fract_z
_atom_site_U_iso_or_equiv
_atom_site_adp_type
_atom_site_calc_flag
_atom_site_occupancy
W W1 0.08250(2) 0.22238(2) 0.45055(4) 0.02356(16) Uani d 1
W W2 0.08301(2) 0.36076(2) 0.45091(4) 0.02339(16) Uani d 1
W W3 -0.00012(2) 0.29122(2) 0.50938(4) 0.02474(16) Uani d 1
W W4 0.08314(2) 0.36002(2) 0.19168(5) 0.02883(17) Uani d 1
W W5 0.0000 0.15333(3) 0.2500 0.0382(2) Uani d 1
W W6 0.0000 0.42973(3) 0.2500 0.0330(2) Uani d 1
W W7 0.08256(2) 0.22207(3) 0.19064(6) 0.0415(2) Uani d 1
Cr Cr1 0.34683(6) 0.52309(7) 0.52795(15) 0.0187(4) Uani d 1
Cr Cr2 0.24018(6) 0.55105(8) 0.46334(15) 0.0209(4) Uani d 1
Cr Cr3 0.27545(6) 0.43017(8) 0.52804(16) 0.0216(4) Uani d 1
Si Si1 0.0000 0.29143(15) 0.2500 0.0102(9) Uiso d 1
O O1 0.0330(5) 0.3426(6) 0.2808(12) 0.015(3) Uiso d 0.5
O O2 0.0294(5) 0.2917(6) 0.3661(13) 0.017(3) Uiso d 0.5
O O3 0.0314(5) 0.2395(6) 0.2824(12) 0.016(3) Uiso d 0.5
O O4 0.0290(5) 0.2929(6) 0.1733(13) 0.016(3) Uiso d 0.5
O O5 0.0435(4) 0.2405(4) 0.5211(11) 0.050(3) Uani d 1
O O6 0.0432(4) 0.3430(4) 0.5201(12) 0.056(3) Uani d 1
O O7 0.0436(6) 0.1669(7) 0.3857(13) 0.100(7) Uani d 1
O O8 0.1048(6) 0.2185(7) 0.3406(12) 0.097(7) Uani d 1
O O9 0.1215(3) 0.1885(4) 0.1630(8) 0.038(2) Uani d 1
O O10 0.1046(4) 0.2919(4) 0.4768(11) 0.047(3) Uani d 1
O O11 0.0429(5) 0.4156(7) 0.3831(9) 0.100(7) Uani d 1
O O12 0.0423(6) 0.4141(7) 0.1891(11) 0.096(7) Uani d 1
O O13 0.1054(4) 0.2930(5) 0.2051(14) 0.093(7) Uani d 1
O O14 0.0000 0.4958(5) 0.2500 0.039(4) Uani d 1
O O15 0.1210(3) 0.3943(6) 0.1594(8) 0.057(4) Uani d 1
O O16 0.1068(6) 0.3658(7) 0.3421(10) 0.092(6) Uani d 1
O O17 0.0419(5) 0.2425(5) 0.0495(13) 0.095(6) Uani d 1
O O18 0.0000 0.0887(5) 0.2500 0.060(5) Uani d 1
O O19 0.1219(3) 0.3939(4) 0.5478(9) 0.047(3) Uani d 1
O O20 0.0435(5) 0.1677(7) 0.1940(11) 0.098(7) Uani d 1
O O21 0.1219(4) 0.1906(5) 0.5453(12) 0.069(4) Uani d 1
O O22 0.0437(4) 0.3434(4) 0.0507(12) 0.082(5) Uani d 1
O O23 0.0004(5) 0.2928(5) 0.6340(10) 0.066(4) Uani d 1
O O24 0.2877(3) 0.5013(3) 0.5074(6) 0.0173(17) Uani d 1
O O25 0.2705(3) 0.5978(4) 0.5828(7) 0.033(2) Uani d 1
O O26 0.3425(3) 0.5884(4) 0.6030(7) 0.029(2) Uani d 1
O O27 0.2634(3) 0.5910(3) 0.3706(7) 0.026(2) Uani d 1
O O28 0.3310(3) 0.5608(4) 0.3935(6) 0.0261(19) Uani d 1
O O29 0.3292(3) 0.4201(4) 0.6547(7) 0.031(2) Uani d 1
O O30 0.3729(3) 0.4901(4) 0.6696(7) 0.029(2) Uani d 1
O O31 0.3052(3) 0.4019(3) 0.4360(7) 0.030(2) Uani d 1
O O32 0.3597(3) 0.4611(3) 0.4576(7) 0.028(2) Uani d 1
O O33 0.2062(3) 0.5206(4) 0.5480(7) 0.033(2) Uani d 1
O O34 0.2432(3) 0.4487(4) 0.6222(7) 0.032(2) Uani d 1
O O35 0.2039(3) 0.5089(4) 0.3421(7) 0.031(2) Uani d 1
O O36 0.2193(3) 0.4274(4) 0.4046(7) 0.030(2) Uani d 1
O O100 -0.0246(11) 0.3907(14) 0.716(3) 0.100(11) Uiso d 0.5
O O101 0.0005(11) 0.4441(13) -0.053(3) 0.091(10) Uiso d 0.5
O O102 0.0857(12) 0.5487(14) 0.193(3) 0.098(11) Uiso d 0.5
N N1 0.4126(3) 0.5440(4) 0.5507(8) 0.024(2) Uani d 1
N N2 0.2612(4) 0.3526(5) 0.5604(9) 0.031(3) Uani d 1
N N3 0.1891(4) 0.6077(4) 0.4155(8) 0.024(2) Uani d 1
N N4 0.1116(10) 0.5104(11) 0.385(2) 0.135(10) Uiso d 1
C C1 0.3111(5) 0.6074(6) 0.6232(10) 0.030(3) Uani d 1
C C2 0.2976(4) 0.5894(5) 0.3479(10) 0.023(3) Uani d 1
C C3 0.3613(4) 0.4485(6) 0.6989(10) 0.030(3) Uani d 1
C C4 0.3386(4) 0.4198(5) 0.4200(10) 0.026(3) Uani d 1
C C5 0.2142(5) 0.4830(6) 0.6106(11) 0.034(3) Uani d 1
C C6 0.1992(5) 0.4607(6) 0.3377(11) 0.032(3) Uani d 1
C C7 0.4226(4) 0.5923(5) 0.5198(9) 0.026(3) Uani d 1
C C8 0.4656(4) 0.6057(5) 0.5336(10) 0.028(3) Uani d 1
C C9 0.5009(4) 0.5710(5) 0.5820(11) 0.030(3) Uani d 1
C C10 0.4901(4) 0.5227(5) 0.6123(10) 0.026(3) Uani d 1
C C11 0.4465(5) 0.5116(5) 0.5967(12) 0.031(3) Uani d 1
C C12 0.5477(4) 0.5855(6) 0.6015(13) 0.040(4) Uani d 1
C C13 0.5635(5) 0.6284(7) 0.6905(14) 0.049(4) Uani d 1
C C14 0.2946(5) 0.3172(5) 0.5903(11) 0.030(3) Uani d 1
C C15 0.2888(4) 0.2687(5) 0.6338(13) 0.037(4) Uani d 1
C C16 0.2480(5) 0.2569(6) 0.6420(11) 0.034(3) Uani d 1
C C17 0.2140(5) 0.2925(6) 0.6017(13) 0.038(4) Uani d 1
C C18 0.2211(4) 0.3398(5) 0.5617(11) 0.030(3) Uani d 1
C C19 0.2426(7) 0.2070(6) 0.6967(16) 0.059(6) Uani d 1
C C20 0.2542(13) 0.2216(15) 0.818(3) 0.139(13) Uiso d 1
C C21 0.1725(4) 0.6287(6) 0.4852(12) 0.034(3) Uani d 1
C C22 0.1432(5) 0.6701(6) 0.4588(12) 0.041(4) Uani d 1
C C23 0.1286(5) 0.6916(6) 0.3589(12) 0.036(3) Uani d 1
C C24 0.1449(5) 0.6678(6) 0.2844(12) 0.041(4) Uani d 1
C C25 0.1742(5) 0.6273(6) 0.3163(10) 0.035(3) Uani d 1
C C26 0.0973(6) 0.7382(7) 0.3252(15) 0.054(5) Uani d 1
C C27 0.1151(12) 0.7828(9) 0.399(2) 0.109(11) Uani d 1

loop_
_atom_site_aniso_label
_atom_site_aniso_U_11
_atom_site_aniso_U_22
_atom_site_aniso_U_33
_atom_site_aniso_U_12
_atom_site_aniso_U_13
_atom_site_aniso_U_23
W1 0.0170(3) 0.0282(3) 0.0223(3) 0.0051(2) 0.0032(2) 0.0032(2)
W2 0.0180(3) 0.0304(3) 0.0167(3) 0.0043(2) 0.0000(2) -0.00719(19)
W3 0.0253(3) 0.0291(3) 0.0165(3) 0.0026(2) 0.0034(2) 0.00589(19)
W4 0.0205(3) 0.0255(3) 0.0461(4) -0.0057(2) 0.0187(3) 0.0013(2)
W5 0.0455(5) 0.0107(4) 0.0682(6) 0.000 0.0323(5) 0.000
W6 0.0635(6) 0.0106(4) 0.0284(4) 0.000 0.0204(4) 0.000
W7 0.0173(3) 0.0444(4) 0.0612(5) -0.0005(2) 0.0121(3) -0.0357(3)
Cr1 0.0154(9) 0.0199(10) 0.0192(10) 0.0006(7) 0.0042(7) 0.0021(7)
Cr2 0.0188(10) 0.0258(11) 0.0179(10) 0.0047(8) 0.0062(8) 0.0005(8)
Cr3 0.0150(9) 0.0221(10) 0.0273(11) 0.0019(8) 0.0068(8) 0.0072(8)
O5 0.043(6) 0.021(5) 0.102(10) -0.001(5) 0.046(7) -0.007(6)
O6 0.037(6) 0.022(6) 0.128(11) -0.001(5) 0.051(7) -0.006(6)
O7 0.106(13) 0.132(15) 0.097(12) -0.082(12) 0.080(11) -0.082(11)
O8 0.105(12) 0.135(14) 0.080(10) -0.103(11) 0.069(10) -0.079(10)
O9 0.024(5) 0.050(6) 0.035(6) 0.013(5) 0.006(4) -0.009(5)
O10 0.041(6) 0.033(6) 0.088(9) 0.005(4) 0.050(7) -0.003(5)
O11 0.119(12) 0.161(16) 0.036(7) 0.122(12) 0.048(8) 0.035(8)
O12 0.127(13) 0.129(14) 0.059(8) 0.103(12) 0.067(9) 0.056(9)
O13 0.038(7) 0.047(8) 0.122(13) 0.008(6) -0.060(8) -0.018(7)
O14 0.059(10) 0.010(6) 0.043(9) 0.000 0.015(7) 0.000
O15 0.031(6) 0.107(10) 0.032(6) -0.041(6) 0.009(5) -0.005(6)
O16 0.116(13) 0.137(14) 0.044(8) 0.102(11) 0.053(8) 0.041(8)
O17 0.067(9) 0.029(7) 0.125(13) -0.018(6) -0.045(9) -0.030(7)
O18 0.086(13) 0.014(7) 0.053(10) 0.000 -0.010(9) 0.000
O19 0.030(5) 0.046(7) 0.064(7) -0.018(5) 0.016(5) -0.043(6)
O20 0.087(11) 0.159(16) 0.065(9) -0.101(11) 0.047(8) -0.078(10)
O21 0.037(7) 0.063(8) 0.105(11) 0.027(6) 0.022(7) 0.071(8)
O22 0.048(7) 0.017(6) 0.118(12) 0.004(5) -0.047(8) -0.012(6)
O23 0.108(12) 0.057(9) 0.056(8) 0.036(7) 0.058(9) 0.021(6)
O24 0.014(4) 0.019(4) 0.016(4) 0.002(3) 0.003(3) 0.001(3)
O25 0.025(5) 0.038(6) 0.033(5) 0.003(4) 0.008(4) -0.016(4)
O26 0.023(5) 0.033(5) 0.027(5) -0.001(4) 0.005(4) -0.007(4)
O27 0.029(5) 0.024(5) 0.031(5) 0.007(4) 0.018(4) 0.009(4)
O28 0.019(4) 0.033(5) 0.021(5) 0.003(4) 0.002(4) 0.007(4)
O29 0.020(5) 0.035(5) 0.034(5) 0.002(4) 0.007(4) 0.012(4)
O30 0.022(5) 0.040(6) 0.020(5) -0.006(4) 0.000(4) 0.010(4)
O31 0.031(5) 0.016(5) 0.043(6) -0.005(4) 0.015(4) -0.004(4)
O32 0.016(4) 0.028(5) 0.041(5) -0.002(4) 0.012(4) -0.006(4)
O33 0.026(5) 0.041(6) 0.038(6) 0.019(4) 0.020(4) 0.014(4)
O34 0.028(5) 0.029(5) 0.040(6) 0.007(4) 0.015(4) 0.009(4)
O35 0.029(5) 0.028(5) 0.031(5) 0.008(4) 0.007(4) -0.003(4)
O36 0.025(5) 0.021(5) 0.041(6) -0.001(4) 0.009(4) 0.003(4)
N1 0.022(5) 0.020(5) 0.029(6) -0.003(4) 0.008(5) -0.005(4)
N2 0.021(6) 0.034(7) 0.032(6) -0.006(5) 0.003(5) -0.001(5)
N3 0.030(6) 0.024(6) 0.021(6) 0.008(5) 0.011(5) -0.003(4)
C1 0.031(7) 0.034(8) 0.023(7) 0.001(6) 0.009(6) -0.001(5)
C2 0.026(6) 0.018(6) 0.025(7) 0.009(5) 0.008(5) 0.000(5)
C3 0.016(6) 0.049(9) 0.023(7) -0.004(6) 0.003(5) 0.006(6)
C4 0.015(6) 0.023(7) 0.037(8) -0.006(5) 0.006(5) 0.007(5)
C5 0.029(7) 0.043(9) 0.035(8) 0.005(7) 0.017(6) 0.007(7)
C6 0.032(7) 0.036(9) 0.028(7) 0.002(6) 0.009(6) -0.009(6)
C7 0.022(6) 0.036(8) 0.014(6) -0.004(5) -0.003(5) 0.005(5)
C8 0.023(6) 0.031(7) 0.028(7) 0.001(6) 0.009(5) 0.006(6)
C9 0.014(6) 0.031(7) 0.041(8) -0.006(5) 0.007(5) 0.003(6)
C10 0.017(6) 0.028(7) 0.032(7) 0.001(5) 0.006(5) 0.004(5)
C11 0.034(8) 0.018(7) 0.044(9) 0.005(6) 0.016(6) -0.001(6)
C12 0.015(6) 0.036(8) 0.066(11) -0.005(6) 0.011(7) 0.006(7)
C13 0.038(9) 0.054(11) 0.053(10) -0.016(8) 0.011(8) -0.013(8)
C14 0.029(7) 0.024(7) 0.033(8) 0.007(6) 0.006(6) 0.008(6)
C15 0.021(7) 0.018(7) 0.061(10) -0.006(5) 0.000(6) 0.005(6)
C16 0.029(7) 0.033(8) 0.037(8) -0.016(6) 0.010(6) 0.012(6)
C17 0.020(7) 0.044(10) 0.049(10) -0.005(6) 0.011(7) 0.017(7)
C18 0.022(7) 0.029(7) 0.038(8) -0.014(6) 0.009(6) -0.002(6)
C19 0.062(12) 0.035(10) 0.064(12) -0.025(8) 0.003(10) 0.020(8)
C21 0.023(7) 0.037(8) 0.041(8) 0.010(6) 0.009(6) -0.005(6)
C22 0.046(9) 0.035(8) 0.046(9) 0.018(7) 0.022(7) -0.007(7)
C23 0.027(7) 0.034(8) 0.050(10) 0.008(6) 0.016(7) 0.008(7)
C24 0.039(9) 0.046(9) 0.032(8) 0.004(7) 0.007(7) -0.001(7)
C25 0.035(8) 0.040(8) 0.017(7) 0.016(6) -0.007(6) -0.004(6)
C26 0.038(9) 0.040(10) 0.084(13) 0.022(8) 0.022(9) 0.001(9)
C27 0.17(3) 0.048(13) 0.080(18) 0.018(16) 0.013(19) -0.011(12)

loop_
_atom_type_symbol
_atom_type_description
_atom_type_scat_dispersion_real
_atom_type_scat_dispersion_imag
_atom_type_scat_source
C C 0.0033 0.0016
;
International Tables for Crystallography
(Vol. C, Tables 4.2.6.8 and 6.1.1.4)
;
H H 0.0000 0.0000
;
International Tables for Crystallography
(Vol. C, Table 6.1.1.4)
;
N N 0.0061 0.0033
;
International Tables for Crystallography
(Vol. C, Tables 4.2.6.8 and 6.1.1.4)
;
O O 0.0106 0.0060
;
International Tables for Crystallography
(Vol. C, Tables 4.2.6.8 and 6.1.1.4)
;
Cr Cr 0.3209 0.6236
;
International Tables for Crystallography
(Vol. C, Tables 4.2.6.8 and 6.1.1.4)
;
Si Si 0.0817 0.0704
;
International Tables for Crystallography
(Vol. C, Tables 4.2.6.8 and 6.1.1.4)
;
W W -0.8490 6.8722
;
International Tables for Crystallography
(Vol. C, Tables 4.2.6.8 and 6.1.1.4)
;

loop_
_geom_angle_atom_site_label_1
_geom_angle_atom_site_label_2
_geom_angle_atom_site_label_3
_geom_angle_site_symmetry_1
_geom_angle_site_symmetry_3
_geom_angle
O21 W1 O8 . . 100.6(8)
O21 W1 O7 . . 101.1(8)
O8 W1 O7 . . 88.3(5)
O21 W1 O5 . . 101.2(6)
O8 W1 O5 . . 158.3(8)
O7 W1 O5 . . 88.1(5)
O21 W1 O10 . . 100.3(7)
O8 W1 O10 . . 88.4(5)
O7 W1 O10 . . 158.6(8)
O5 W1 O10 . . 87.1(4)
O21 W1 O3 . . 158.1(7)
O8 W1 O3 . . 64.5(7)
O7 W1 O3 . . 64.1(7)
O5 W1 O3 . . 94.7(5)
O10 W1 O3 . . 95.5(6)
O21 W1 O2 . . 158.6(7)
O8 W1 O2 . . 94.0(8)
O7 W1 O2 . . 94.9(8)
O5 W1 O2 . . 65.0(5)
O10 W1 O2 . . 64.2(5)
O3 W1 O2 . . 43.3(5)
O19 W2 O10 . . 101.6(6)
O19 W2 O16 . . 100.1(7)
O10 W2 O16 . . 89.0(5)
O19 W2 O6 . . 100.5(6)
O10 W2 O6 . . 87.5(4)
O16 W2 O6 . . 159.3(7)
O19 W2 O11 . . 101.3(7)
O10 W2 O11 . . 157.1(7)
O16 W2 O11 . . 88.3(5)
O6 W2 O11 . . 87.1(6)
O19 W2 O1 . . 157.9(6)
O10 W2 O1 . . 94.5(6)
O16 W2 O1 . . 64.9(7)
O6 W2 O1 . . 95.1(6)
O11 W2 O1 . . 63.8(6)
O19 W2 O2 . . 158.7(6)
O10 W2 O2 . . 64.3(5)
O16 W2 O2 . . 95.7(7)
O6 W2 O2 . . 64.5(5)
O11 W2 O2 . . 93.3(7)
O1 W2 O2 . . 43.3(5)
O23 W3 O17 . 2 101.5(8)
O23 W3 O5 . . 101.1(6)
O17 W3 O5 2 . 89.0(6)
O23 W3 O6 . . 99.4(7)
O17 W3 O6 2 . 159.1(8)
O5 W3 O6 . . 87.9(5)
O23 W3 O22 . 2 98.9(7)
O17 W3 O22 2 2 88.3(5)
O5 W3 O22 . 2 160.0(7)
O6 W3 O22 . 2 87.5(5)
O23 W3 O4 . 2 158.3(7)
O17 W3 O4 2 2 65.5(7)
O5 W3 O4 . 2 96.2(6)
O6 W3 O4 . 2 94.2(6)
O22 W3 O4 2 2 64.8(6)
O23 W3 O2 . . 158.1(7)
O17 W3 O2 2 . 95.4(7)
O5 W3 O2 . . 65.1(5)
O6 W3 O2 . . 64.7(5)
O22 W3 O2 2 . 95.4(7)
O4 W3 O2 2 . 43.4(5)
O15 W4 O13 . . 102.4(8)
O15 W4 O12 . . 100.4(7)
O13 W4 O12 . . 157.1(8)
O15 W4 O16 . . 100.7(7)
O13 W4 O16 . . 88.4(7)
O12 W4 O16 . . 88.6(6)
O15 W4 O22 . . 98.1(6)
O13 W4 O22 . . 89.4(5)
O12 W4 O22 . . 86.1(6)
O16 W4 O22 . . 161.1(8)
O15 W4 O1 . . 156.5(6)
O13 W4 O1 . . 95.0(8)
O12 W4 O1 . . 63.4(6)
O16 W4 O1 . . 63.8(6)
O22 W4 O1 . . 97.7(6)
O15 W4 O4 . . 156.2(6)
O13 W4 O4 . . 65.7(6)
O12 W4 O4 . . 92.4(7)
O16 W4 O4 . . 99.5(7)
O22 W4 O4 . . 62.6(6)
O1 W4 O4 . . 46.9(5)
O18 W5 O20 . 2 101.4(6)
O18 W5 O20 . . 101.4(6)
O20 W5 O20 2 . 157.3(12)
O18 W5 O7 . 2 100.4(6)
O20 W5 O7 2 2 87.3(6)
O20 W5 O7 . 2 88.6(7)
O18 W5 O7 . . 100.4(6)
O20 W5 O7 2 . 88.6(7)
O20 W5 O7 . . 87.3(6)
O7 W5 O7 2 . 159.1(12)
O18 W5 O3 . . 156.6(4)
O20 W5 O3 2 . 94.4(7)
O20 W5 O3 . . 64.0(6)
O7 W5 O3 2 . 97.4(7)
O7 W5 O3 . . 62.5(7)
O18 W5 O3 . 2 156.6(4)
O20 W5 O3 2 2 64.0(6)
O20 W5 O3 . 2 94.4(7)
O7 W5 O3 2 2 62.5(7)
O7 W5 O3 . 2 97.4(7)
O3 W5 O3 . 2 46.7(7)
O14 W6 O12 . . 102.3(5)
O14 W6 O12 . 2 102.3(5)
O12 W6 O12 . 2 155.5(11)
O14 W6 O11 . 2 101.1(6)
O12 W6 O11 . 2 86.5(7)
O12 W6 O11 2 2 88.8(6)
O14 W6 O11 . . 101.1(6)
O12 W6 O11 . . 88.8(6)
O12 W6 O11 2 . 86.5(7)
O11 W6 O11 2 . 157.8(12)
O14 W6 O1 . . 155.9(4)
O12 W6 O1 . . 62.5(6)
O12 W6 O1 2 . 94.2(7)
O11 W6 O1 2 . 96.7(7)
O11 W6 O1 . . 62.1(6)
O14 W6 O1 . 2 155.9(4)
O12 W6 O1 . 2 94.2(7)
O12 W6 O1 2 2 62.5(6)
O11 W6 O1 2 2 62.1(6)
O11 W6 O1 . 2 96.7(7)
O1 W6 O1 . 2 48.3(7)
O9 W7 O20 . . 101.0(7)
O9 W7 O8 . . 100.9(7)
O20 W7 O8 . . 86.5(6)
O9 W7 O13 . . 102.3(7)
O20 W7 O13 . . 156.6(8)
O8 W7 O13 . . 87.2(7)
O9 W7 O17 . . 102.3(6)
O20 W7 O17 . . 89.9(7)
O8 W7 O17 . . 156.8(8)
O13 W7 O17 . . 87.0(5)
O9 W7 O3 . . 155.4(5)
O20 W7 O3 . . 62.7(6)
O8 W7 O3 . . 61.9(6)
O13 W7 O3 . . 94.6(7)
O17 W7 O3 . . 96.3(7)
O9 W7 O4 . . 156.5(5)
O20 W7 O4 . . 95.2(7)
O8 W7 O4 . . 97.0(7)
O13 W7 O4 . . 63.3(6)
O17 W7 O4 . . 60.5(6)
O3 W7 O4 . . 48.1(5)
O24 Cr1 O28 . . 95.3(3)
O24 Cr1 O32 . . 93.9(3)
O28 Cr1 O32 . . 88.5(4)
O24 Cr1 O26 . . 94.1(4)
O28 Cr1 O26 . . 91.2(4)
O32 Cr1 O26 . . 172.0(4)
O24 Cr1 O30 . . 94.3(4)
O28 Cr1 O30 . . 170.3(4)
O32 Cr1 O30 . . 92.1(4)
O26 Cr1 O30 . . 86.8(4)
O24 Cr1 N1 . . 177.8(4)
O28 Cr1 N1 . . 85.8(4)
O32 Cr1 N1 . . 84.1(4)
O26 Cr1 N1 . . 87.9(4)
O30 Cr1 N1 . . 84.7(4)
O24 Cr2 O27 . . 95.7(4)
O24 Cr2 O35 . . 94.0(4)
O27 Cr2 O35 . . 90.0(4)
O24 Cr2 O25 . . 92.1(4)
O27 Cr2 O25 . . 91.1(4)
O35 Cr2 O25 . . 173.6(4)
O24 Cr2 O33 . . 96.0(3)
O27 Cr2 O33 . . 168.3(4)
O35 Cr2 O33 . . 88.9(4)
O25 Cr2 O33 . . 88.8(4)
O24 Cr2 N3 . . 178.4(4)
O27 Cr2 N3 . . 83.3(4)
O35 Cr2 N3 . . 87.2(4)
O25 Cr2 N3 . . 86.7(4)
O33 Cr2 N3 . . 85.1(4)
O24 Cr3 O31 . . 94.8(4)
O24 Cr3 O34 . . 92.9(4)
O31 Cr3 O34 . . 172.2(4)
O24 Cr3 O29 . . 95.0(4)
O31 Cr3 O29 . . 91.5(4)
O34 Cr3 O29 . . 88.4(4)
O24 Cr3 O36 . . 94.9(4)
O31 Cr3 O36 . . 87.6(4)
O34 Cr3 O36 . . 91.1(4)
O29 Cr3 O36 . . 170.1(4)
O24 Cr3 N2 . . 176.2(4)
O31 Cr3 N2 . . 88.8(4)
O34 Cr3 N2 . . 83.5(4)
O29 Cr3 N2 . . 83.5(4)
O36 Cr3 N2 . . 86.6(4)
O2 Si1 O2 . 2 179.6(12)
O2 Si1 O4 . 2 68.1(8)
O2 Si1 O4 2 2 111.9(8)
O2 Si1 O4 . . 111.9(8)
O2 Si1 O4 2 . 68.1(8)
O4 Si1 O4 2 . 177.4(10)
O2 Si1 O3 . 2 112.3(8)
O2 Si1 O3 2 2 68.0(8)
O4 Si1 O3 2 2 75.4(7)
O4 Si1 O3 . 2 106.8(8)
O2 Si1 O3 . . 68.0(8)
O2 Si1 O3 2 . 112.3(8)
O4 Si1 O3 2 . 106.8(8)
O4 Si1 O3 . . 75.3(7)
O3 Si1 O3 2 . 71.2(11)
O2 Si1 O1 . 2 111.6(8)
O2 Si1 O1 2 2 68.0(8)
O4 Si1 O1 2 2 71.1(7)
O4 Si1 O1 . 2 106.7(8)
O3 Si1 O1 2 2 107.1(8)
O3 Si1 O1 . 2 177.7(7)
O2 Si1 O1 . . 68.0(8)
O2 Si1 O1 2 . 111.6(8)
O4 Si1 O1 2 . 106.7(8)
O4 Si1 O1 . . 71.1(7)
O3 Si1 O1 2 . 177.7(7)
O3 Si1 O1 . . 107.1(8)
O1 Si1 O1 2 . 74.6(11)
Si1 O1 O2 . . 52.7(7)
Si1 O1 W2 . . 124.4(8)
O2 O1 W2 . . 71.7(7)
Si1 O1 W4 . . 121.0(8)
O2 O1 W4 . . 133.1(9)
W2 O1 W4 . . 96.2(5)
Si1 O1 W6 . . 118.6(8)
O2 O1 W6 . . 131.0(9)
W2 O1 W6 . . 95.4(5)
W4 O1 W6 . . 94.5(5)
Si1 O2 O4 . 2 58.8(8)
Si1 O2 O3 . . 59.0(7)
O4 O2 O3 2 . 95.7(10)
Si1 O2 O1 . . 59.3(7)
O4 O2 O1 2 . 95.8(10)
O3 O2 O1 . . 96.3(11)
Si1 O2 W1 . . 123.8(8)
O4 O2 W1 2 . 130.5(9)
O3 O2 W1 . . 64.8(7)
O1 O2 W1 . . 129.6(10)
Si1 O2 W3 . . 123.1(9)
O4 O2 W3 2 . 64.2(7)
O3 O2 W3 . . 128.3(9)
O1 O2 W3 . . 130.9(9)
W1 O2 W3 . . 91.8(5)
Si1 O2 W2 . . 124.3(8)
O4 O2 W2 2 . 128.9(9)
O3 O2 W2 . . 131.5(10)
O1 O2 W2 . . 65.0(7)
W1 O2 W2 . . 92.3(6)
W3 O2 W2 . . 92.3(5)
Si1 O3 O2 . . 53.0(7)
Si1 O3 W1 . . 124.8(8)
O2 O3 W1 . . 71.8(7)
Si1 O3 W5 . . 121.0(8)
O2 O3 W5 . . 134.4(9)
W1 O3 W5 . . 96.5(6)
Si1 O3 W7 . . 118.7(8)
O2 O3 W7 . . 130.7(9)
W1 O3 W7 . . 95.3(5)
W5 O3 W7 . . 93.4(5)
Si1 O4 O2 . 2 53.0(7)
Si1 O4 W3 . 2 125.3(9)
O2 O4 W3 2 2 72.4(7)
Si1 O4 W4 . . 120.9(8)
O2 O4 W4 2 . 134.7(9)
W3 O4 W4 2 . 97.2(6)
Si1 O4 W7 . . 117.9(8)
O2 O4 W7 2 . 130.9(9)
W3 O4 W7 2 . 95.2(5)
W4 O4 W7 . . 93.1(6)
W3 O5 W1 . . 137.8(7)
W3 O6 W2 . . 137.9(7)
W1 O7 W5 . . 136.4(11)
W1 O8 W7 . . 138.0(11)
W2 O10 W1 . . 138.7(7)
W6 O11 W2 . . 138.3(9)
W6 O12 W4 . . 139.1(8)
W4 O13 W7 . . 137.6(8)
W2 O16 W4 . . 134.9(10)
W3 O17 W7 2 . 138.6(9)
W5 O20 W7 . . 139.9(9)
W3 O22 W4 2 . 135.0(9)
Cr3 O24 Cr1 . . 120.4(4)
Cr3 O24 Cr2 . . 119.6(4)
Cr1 O24 Cr2 . . 120.0(4)
C1 O25 Cr2 . . 128.0(9)
C1 O26 Cr1 . . 130.8(9)
C2 O27 Cr2 . . 135.5(8)
C2 O28 Cr1 . . 129.1(8)
C3 O29 Cr3 . . 132.3(9)
C3 O30 Cr1 . . 126.9(8)
C4 O31 Cr3 . . 128.3(9)
C4 O32 Cr1 . . 133.7(8)
C5 O33 Cr2 . . 131.7(9)
C5 O34 Cr3 . . 129.2(9)
C6 O35 Cr2 . . 127.6(9)
C6 O36 Cr3 . . 132.4(9)
C11 N1 C7 . . 117.1(11)
C11 N1 Cr1 . . 121.8(9)
C7 N1 Cr1 . . 121.1(8)
C18 N2 C14 . . 120.1(12)
C18 N2 Cr3 . . 120.9(10)
C14 N2 Cr3 . . 118.7(9)
C21 N3 C25 . . 117.4(11)
C21 N3 Cr2 . . 121.2(9)
C25 N3 Cr2 . . 121.3(8)
O26 C1 O25 . . 129.7(13)
O27 C2 O28 . . 124.9(12)
O29 C3 O30 . . 130.3(12)
O31 C4 O32 . . 127.4(13)
O33 C5 O34 . . 126.1(13)
O35 C6 O36 . . 128.4(13)
C8 C7 N1 . . 121.1(12)
C7 C8 C9 . . 121.1(12)
C10 C9 C8 . . 116.8(11)
C10 C9 C12 . . 121.2(12)
C8 C9 C12 . . 122.0(12)
C11 C10 C9 . . 119.5(12)
N1 C11 C10 . . 124.4(13)
C9 C12 C13 . . 109.9(13)
N2 C14 C15 . . 120.2(13)
C16 C15 C14 . . 119.3(13)
C17 C16 C15 . . 117.9(12)
C17 C16 C19 . . 122.4(14)
C15 C16 C19 . . 119.7(15)
C18 C17 C16 . . 121.1(13)
N2 C18 C17 . . 121.0(13)
C16 C19 C20 . . 106.4(19)
N3 C21 C22 . . 122.0(13)
C21 C22 C23 . . 121.6(14)
C22 C23 C24 . . 116.0(13)
C22 C23 C26 . . 124.4(14)
C24 C23 C26 . . 119.6(14)
C25 C24 C23 . . 119.2(14)
N3 C25 C24 . . 123.7(13)
C27 C26 C23 . . 109.9(17)

loop_
_geom_bond_atom_site_label_1
_geom_bond_atom_site_label_2
_geom_bond_site_symmetry_2
_geom_bond_distance
W1 O21 . 1.663(10)
W1 O8 . 1.875(13)
W1 O7 . 1.891(13)
W1 O5 . 1.891(10)
W1 O10 . 1.900(10)
W1 O3 . 2.331(15)
W1 O2 . 2.447(15)
W2 O19 . 1.687(9)
W2 O10 . 1.878(10)
W2 O16 . 1.896(12)
W2 O6 . 1.898(11)
W2 O11 . 1.908(12)
W2 O1 . 2.342(15)
W2 O2 . 2.454(15)
W3 O23 . 1.685(12)
W3 O17 2 1.799(14)
W3 O5 . 1.879(10)
W3 O6 . 1.893(10)
W3 O22 2 1.899(11)
W3 O4 2 2.315(16)
W3 O2 . 2.450(16)
W4 O15 . 1.685(10)
W4 O13 . 1.841(12)
W4 O12 . 1.903(12)
W4 O16 . 1.911(13)
W4 O22 . 1.929(12)
W4 O1 . 2.383(15)
W4 O4 . 2.398(15)
W5 O18 . 1.652(14)
W5 O20 2 1.856(13)
W5 O20 . 1.856(13)
W5 O7 2 1.908(16)
W5 O7 . 1.908(16)
W5 O3 . 2.397(15)
W5 O3 2 2.397(15)
W6 O14 . 1.687(12)
W6 O12 . 1.874(12)
W6 O12 2 1.874(12)
W6 O11 2 1.877(13)
W6 O11 . 1.877(13)
W6 O1 . 2.438(15)
W6 O1 2 2.438(15)
W7 O9 . 1.671(9)
W7 O20 . 1.889(13)
W7 O8 . 1.902(16)
W7 O13 . 1.938(13)
W7 O17 . 1.967(14)
W7 O3 . 2.438(15)
W7 O4 . 2.456(15)
Cr1 O24 . 1.913(8)
Cr1 O28 . 1.963(8)
Cr1 O32 . 1.968(9)
Cr1 O26 . 1.985(9)
Cr1 O30 . 1.989(8)
Cr1 N1 . 2.105(10)
Cr2 O24 . 1.917(8)
Cr2 O27 . 1.964(8)
Cr2 O35 . 1.966(9)
Cr2 O25 . 1.970(9)
Cr2 O33 . 2.008(9)
Cr2 N3 . 2.116(10)
Cr3 O24 . 1.901(8)
Cr3 O31 . 1.964(9)
Cr3 O34 . 1.973(9)
Cr3 O29 . 1.975(9)
Cr3 O36 . 1.983(9)
Cr3 N2 . 2.114(12)
Si1 O2 . 1.521(16)
Si1 O2 2 1.521(16)
Si1 O4 2 1.630(16)
Si1 O4 . 1.630(16)
Si1 O3 2 1.633(15)
Si1 O3 . 1.633(15)
Si1 O1 2 1.645(15)
Si1 O1 . 1.645(15)
O1 O2 . 1.77(2)
O2 O4 2 1.77(2)
O2 O3 . 1.77(2)
O4 O2 2 1.77(2)
O4 W3 2 2.315(16)
O17 W3 2 1.800(14)
O22 W3 2 1.898(11)
O25 C1 . 1.250(16)
O26 C1 . 1.241(16)
O27 C2 . 1.251(15)
O28 C2 . 1.266(14)
O29 C3 . 1.233(16)
O30 C3 . 1.239(16)
O31 C4 . 1.258(15)
O32 C4 . 1.263(15)
O33 C5 . 1.246(17)
O34 C5 . 1.250(17)
O35 C6 . 1.239(17)
O36 C6 . 1.243(17)
O100 O100 2_556 1.53(7)
N1 C11 . 1.336(17)
N1 C7 . 1.378(16)
N2 C18 . 1.345(17)
N2 C14 . 1.352(17)
N3 C21 . 1.351(17)
N3 C25 . 1.353(17)
C7 C8 . 1.375(18)
C8 C9 . 1.411(18)
C9 C10 . 1.382(18)
C9 C12 . 1.485(17)
C10 C11 . 1.379(18)
C12 C13 . 1.57(2)
C14 C15 . 1.41(2)
C15 C16 . 1.396(19)
C16 C17 . 1.38(2)
C16 C19 . 1.516(19)
C17 C18 . 1.376(19)
C19 C20 . 1.59(4)
C21 C22 . 1.378(19)
C22 C23 . 1.38(2)
C23 C24 . 1.43(2)
C23 C26 . 1.52(2)
C24 C25 . 1.36(2)
C26 C27 . 1.49(3)

loop_
_geom_torsion_atom_site_label_1
_geom_torsion_atom_site_label_2
_geom_torsion_atom_site_label_3
_geom_torsion_atom_site_label_4
_geom_torsion_site_symmetry_1
_geom_torsion_site_symmetry_4
_geom_torsion
O2 Si1 O1 O2 2 . 179.8(6)
O4 Si1 O1 O2 2 . 57.3(9)
O4 Si1 O1 O2 . . -124.2(9)
O3 Si1 O1 O2 . . -56.9(9)
O1 Si1 O1 O2 2 . 121.6(10)
O2 Si1 O1 W2 . . -1.4(9)
O2 Si1 O1 W2 2 . 178.4(9)
O4 Si1 O1 W2 2 . 55.9(11)
O4 Si1 O1 W2 . . -125.6(11)
O3 Si1 O1 W2 . . -58.3(11)
O1 Si1 O1 W2 2 . 120.2(13)
O2 Si1 O1 W4 . . 122.9(11)
O2 Si1 O1 W4 2 . -57.3(11)
O4 Si1 O1 W4 2 . -179.8(8)
O4 Si1 O1 W4 . . -1.3(8)
O3 Si1 O1 W4 . . 66.0(10)
O1 Si1 O1 W4 2 . -115.5(12)
O2 Si1 O1 W6 . . -121.6(10)
O2 Si1 O1 W6 2 . 58.2(10)
O4 Si1 O1 W6 2 . -64.3(10)
O4 Si1 O1 W6 . . 114.2(10)
O3 Si1 O1 W6 . . -178.5(7)
O1 Si1 O1 W6 2 . 0.0000(10)
O4 Si1 O2 O4 . 2 177.2(11)
O3 Si1 O2 O4 2 2 -62.7(9)
O3 Si1 O2 O4 . 2 -119.9(9)
O1 Si1 O2 O4 2 2 57.7(9)
O1 Si1 O2 O4 . 2 119.8(9)
O4 Si1 O2 O3 2 . 119.9(9)
O4 Si1 O2 O3 . . -62.9(9)
O3 Si1 O2 O3 2 . 57.2(12)
O1 Si1 O2 O3 2 . 177.6(8)
O1 Si1 O2 O3 . . -120.3(10)
O4 Si1 O2 O1 2 . -119.8(9)
O4 Si1 O2 O1 . . 57.4(9)
O3 Si1 O2 O1 2 . 177.6(8)
O3 Si1 O2 O1 . . 120.3(10)
O1 Si1 O2 O1 2 . -62.1(12)
O4 Si1 O2 W1 2 . 120.5(11)
O4 Si1 O2 W1 . . -62.3(11)
O3 Si1 O2 W1 2 . 57.9(12)
O3 Si1 O2 W1 . . 0.6(8)
O1 Si1 O2 W1 2 . 178.2(8)
O1 Si1 O2 W1 . . -119.7(12)
O4 Si1 O2 W3 2 . 1.8(8)
O4 Si1 O2 W3 . . 179.0(8)
O3 Si1 O2 W3 2 . -60.9(11)
O3 Si1 O2 W3 . . -118.1(11)
O1 Si1 O2 W3 2 . 59.5(11)
O1 Si1 O2 W3 . . 121.5(11)
O4 Si1 O2 W2 2 . -118.4(11)
O4 Si1 O2 W2 . . 58.8(12)
O3 Si1 O2 W2 2 . 178.9(8)
O3 Si1 O2 W2 . . 121.7(12)
O1 Si1 O2 W2 2 . -60.7(12)
O1 Si1 O2 W2 . . 1.3(8)
W2 O1 O2 Si1 . . 178.8(8)
W4 O1 O2 Si1 . . -100.1(12)
W6 O1 O2 Si1 . . 97.7(11)
Si1 O1 O2 O4 . 2 -48.3(7)
W2 O1 O2 O4 . 2 130.5(8)
W4 O1 O2 O4 . 2 -148.4(11)
W6 O1 O2 O4 . 2 49.4(14)
Si1 O1 O2 O3 . . 48.1(8)
W2 O1 O2 O3 . . -133.1(9)
W4 O1 O2 O3 . . -52.0(15)
W6 O1 O2 O3 . . 145.8(10)
Si1 O1 O2 W1 . . 110.4(12)
W2 O1 O2 W1 . . -70.8(10)
W4 O1 O2 W1 . . 10.3(19)
W6 O1 O2 W1 . . -151.9(8)
Si1 O1 O2 W3 . . -109.0(12)
W2 O1 O2 W3 . . 69.8(11)
W4 O1 O2 W3 . . 151.0(9)
W6 O1 O2 W3 . . -11.2(19)
Si1 O1 O2 W2 . . -178.8(8)
W4 O1 O2 W2 . . 81.2(11)
W6 O1 O2 W2 . . -81.1(10)
O2 Si1 O3 O2 2 . 179.8(6)
O4 Si1 O3 O2 2 . -57.2(9)
O4 Si1 O3 O2 . . 121.3(9)
O3 Si1 O3 O2 2 . -124.7(11)
O1 Si1 O3 O2 . . 56.9(9)
O2 Si1 O3 W1 . . -0.7(9)
O2 Si1 O3 W1 2 . 179.1(9)
O4 Si1 O3 W1 2 . -57.9(11)
O4 Si1 O3 W1 . . 120.7(11)
O3 Si1 O3 W1 2 . -125.4(14)
O1 Si1 O3 W1 . . 56.2(11)
O2 Si1 O3 W5 . . 124.7(11)
O2 Si1 O3 W5 2 . -55.5(11)
O4 Si1 O3 W5 2 . 67.5(10)
O4 Si1 O3 W5 . . -113.9(10)
O3 Si1 O3 W5 2 . -0.0010(10)
O1 Si1 O3 W5 . . -178.4(7)
O2 Si1 O3 W7 . . -121.3(11)
O2 Si1 O3 W7 2 . 58.5(11)
O4 Si1 O3 W7 2 . -178.5(8)
O4 Si1 O3 W7 . . 0.1(8)
O3 Si1 O3 W7 2 . 114.0(12)
O1 Si1 O3 W7 . . -64.4(10)
O4 O2 O3 Si1 2 . 48.2(7)
O1 O2 O3 Si1 . . -48.3(8)
W1 O2 O3 Si1 . . -179.4(8)
W3 O2 O3 Si1 . . 109.6(12)
W2 O2 O3 Si1 . . -110.2(12)
Si1 O2 O3 W1 . . 179.4(8)
O4 O2 O3 W1 2 . -132.4(8)
O1 O2 O3 W1 . . 131.1(9)
W3 O2 O3 W1 . . -70.9(10)
W2 O2 O3 W1 . . 69.2(11)
Si1 O2 O3 W5 . . -99.5(12)
O4 O2 O3 W5 2 . -51.3(15)
O1 O2 O3 W5 . . -147.8(11)
W1 O2 O3 W5 . . 81.1(11)
W3 O2 O3 W5 . . 10(2)
W2 O2 O3 W5 . . 150.3(9)
Si1 O2 O3 W7 . . 98.3(11)
O4 O2 O3 W7 2 . 146.5(10)
O1 O2 O3 W7 . . 50.0(14)
W1 O2 O3 W7 . . -81.2(10)
W3 O2 O3 W7 . . -152.1(8)
W2 O2 O3 W7 . . -12.0(19)
O2 Si1 O4 O2 . 2 -179.5(12)
O3 Si1 O4 O2 2 2 57.1(9)
O3 Si1 O4 O2 . 2 121.9(9)
O1 Si1 O4 O2 2 2 -57.2(9)
O1 Si1 O4 O2 . 2 -123.9(9)
O2 Si1 O4 W3 . 2 178.5(8)
O2 Si1 O4 W3 2 2 -1.9(9)
O3 Si1 O4 W3 2 2 55.2(11)
O3 Si1 O4 W3 . 2 120.0(10)
O1 Si1 O4 W3 2 2 -59.1(11)
O1 Si1 O4 W3 . 2 -125.8(11)
O2 Si1 O4 W4 . . -54.4(11)
O2 Si1 O4 W4 2 . 125.2(11)
O3 Si1 O4 W4 2 . -177.7(8)
O3 Si1 O4 W4 . . -112.9(10)
O1 Si1 O4 W4 2 . 68.0(10)
O1 Si1 O4 W4 . . 1.3(8)
O2 Si1 O4 W7 . . 58.5(10)
O2 Si1 O4 W7 2 . -122.0(10)
O3 Si1 O4 W7 2 . -64.8(10)
O3 Si1 O4 W7 . . -0.1(8)
O1 Si1 O4 W7 2 . -179.1(8)
O1 Si1 O4 W7 . . 114.2(10)
O23 W3 O5 W1 . . -155.7(10)
O17 W3 O5 W1 2 . 102.8(11)
O6 W3 O5 W1 . . -56.5(10)
O22 W3 O5 W1 2 . 20(2)
O4 W3 O5 W1 2 . 37.5(10)
O2 W3 O5 W1 . . 6.4(9)
O21 W1 O5 W3 . . 156.3(10)
O8 W1 O5 W3 . . -22(2)
O7 W1 O5 W3 . . -102.7(11)
O10 W1 O5 W3 . . 56.4(10)
O3 W1 O5 W3 . . -38.9(10)
O2 W1 O5 W3 . . -6.4(9)
O23 W3 O6 W2 . . 155.6(10)
O17 W3 O6 W2 2 . -27(2)
O5 W3 O6 W2 . . 54.8(11)
O22 W3 O6 W2 2 . -105.7(11)
O4 W3 O6 W2 2 . -41.3(11)
O2 W3 O6 W2 . . -8.5(9)
O19 W2 O6 W3 . . -155.5(10)
O10 W2 O6 W3 . . -54.1(11)
O16 W2 O6 W3 . . 26(2)
O11 W2 O6 W3 . . 103.6(11)
O1 W2 O6 W3 . . 40.2(11)
O2 W2 O6 W3 . . 8.5(9)
O21 W1 O7 W5 . . -155.5(12)
O8 W1 O7 W5 . . -55.1(13)
O5 W1 O7 W5 . . 103.5(12)
O10 W1 O7 W5 . . 26(2)
O3 W1 O7 W5 . . 7.3(10)
O2 W1 O7 W5 . . 38.8(12)
O21 W1 O8 W7 . . 157.0(13)
O7 W1 O8 W7 . . 56.0(14)
O5 W1 O8 W7 . . -25(2)
O10 W1 O8 W7 . . -102.9(13)
O3 W1 O8 W7 . . -6.0(11)
O2 W1 O8 W7 . . -38.8(13)
O19 W2 O10 W1 . . 155.8(10)
O16 W2 O10 W1 . . -104.1(11)
O6 W2 O10 W1 . . 55.6(10)
O11 W2 O10 W1 . . -20.9(19)
O1 W2 O10 W1 . . -39.3(10)
O2 W2 O10 W1 . . -7.3(9)
O21 W1 O10 W2 . . -157.1(10)
O8 W1 O10 W2 . . 102.5(12)
O7 W1 O10 W2 . . 21(2)
O5 W1 O10 W2 . . -56.2(10)
O3 W1 O10 W2 . . 38.3(10)
O2 W1 O10 W2 . . 7.3(9)
O14 W6 O11 W2 . . -154.8(13)
O12 W6 O11 W2 . . -52.5(15)
O12 W6 O11 W2 2 . 103.4(15)
O11 W6 O11 W2 2 . 25.2(13)
O1 W6 O11 W2 . . 6.8(12)
O1 W6 O11 W2 2 . 41.6(15)
O14 W6 O12 W4 . . 152.2(15)
O12 W6 O12 W4 2 . -27.8(15)
O11 W6 O12 W4 2 . -107.2(17)
O11 W6 O12 W4 . . 51.1(17)
O1 W6 O12 W4 . . -7.8(13)
O1 W6 O12 W4 2 . -45.6(17)
O15 W4 O13 W7 . . -152.7(15)
O12 W4 O13 W7 . . 24(3)
O16 W4 O13 W7 . . 106.7(17)
O22 W4 O13 W7 . . -54.5(17)
O1 W4 O13 W7 . . 43.1(16)
O4 W4 O13 W7 . . 5.5(14)
O19 W2 O16 W4 . . -158.6(11)
O10 W2 O16 W4 . . 99.8(12)
O6 W2 O16 W4 . . 20(2)
O11 W2 O16 W4 . . -57.5(13)
O1 W2 O16 W4 . . 4.3(10)
O2 W2 O16 W4 . . 35.7(12)
O18 W5 O20 W7 . . -157.9(15)
O20 W5 O20 W7 2 . 22.1(15)
O7 W5 O20 W7 2 . 101.8(17)
O7 W5 O20 W7 . . -57.7(17)
O3 W5 O20 W7 . . 2.8(14)
O3 W5 O20 W7 2 . 39.5(17)
O9 W7 O20 W5 . . 157.6(15)
O8 W7 O20 W5 . . 57.2(17)
O13 W7 O20 W5 . . -18(3)
O17 W7 O20 W5 . . -99.9(17)
O3 W7 O20 W5 . . -2.8(13)
O4 W7 O20 W5 . . -39.5(17)
Cr1 O26 C1 O25 . . -18(2)
Cr2 O25 C1 O26 . . -4(2)
Cr2 O27 C2 O28 . . -8(2)
Cr1 O28 C2 O27 . . -14.9(19)
Cr3 O29 C3 O30 . . -11(2)
Cr1 O30 C3 O29 . . -8(2)
Cr3 O31 C4 O32 . . -2(2)
Cr1 O32 C4 O31 . . -15(2)
Cr2 O33 C5 O34 . . -13(2)
Cr3 O34 C5 O33 . . -17(2)
Cr2 O35 C6 O36 . . -7(2)
Cr3 O36 C6 O35 . . -17(2)
C11 N1 C7 C8 . . 1.5(19)
Cr1 N1 C7 C8 . . -179.3(10)
N1 C7 C8 C9 . . -1(2)
C7 C8 C9 C10 . . 1(2)
C7 C8 C9 C12 . . -177.6(14)
C8 C9 C10 C11 . . -2(2)
C12 C9 C10 C11 . . 177.4(14)
C7 N1 C11 C10 . . -2(2)
Cr1 N1 C11 C10 . . 179.0(11)
C9 C10 C11 N1 . . 2(2)
C10 C9 C12 C13 . . -109.1(16)
C8 C9 C12 C13 . . 69.8(18)
C18 N2 C14 C15 . . -7(2)
Cr3 N2 C14 C15 . . 166.6(11)
N2 C14 C15 C16 . . 2(2)
C14 C15 C16 C17 . . 3(2)
C14 C15 C16 C19 . . -175.0(15)
C15 C16 C17 C18 . . -5(2)
C19 C16 C17 C18 . . 173.6(16)
C14 N2 C18 C17 . . 6(2)
Cr3 N2 C18 C17 . . -167.7(12)
C16 C17 C18 N2 . . 0(2)
C17 C16 C19 C20 . . -87(2)
C15 C16 C19 C20 . . 91(2)
C25 N3 C21 C22 . . -3(2)
Cr2 N3 C21 C22 . . 171.9(12)
N3 C21 C22 C23 . . 1(2)
C21 C22 C23 C24 . . 1(2)
C21 C22 C23 C26 . . -178.2(16)
C22 C23 C24 C25 . . -2(2)
C26 C23 C24 C25 . . 177.6(15)
C21 N3 C25 C24 . . 2(2)
Cr2 N3 C25 C24 . . -172.6(12)
C23 C24 C25 N3 . . 0(2)
C22 C23 C26 C27 . . 53(3)
C24 C23 C26 C27 . . -126(2)

_cod_database_fobs_code 2021255
